data_7005920
loop_
_publ_author_name
'Yang, Xiao-Ping'
'Jones, Richard A.'
'Rivers, Joseph H.'
'Lai, Rachel Pen-jen'

_publ_section_title
;
 Syntheses, structures and luminescent properties of new
 lanthanide-based coordination polymers based on
 1,4-benzenedicarboxylate (bdc).
;
_journal_issue 35
_journal_name_full 'Dalton transactions (Cambridge, England : 2003)'
_journal_page_first 3936
_journal_page_last 3942
_journal_paper_doi 10.1039/b706823a
_journal_year 2007
_chemical_formula_sum 'C64 H88 Eu4 O40'
_chemical_formula_weight 2105.18
_chemical_name_systematic
;
?
;
_space_group_IT_number 14
_symmetry_cell_setting monoclinic
_symmetry_space_group_name_Hall '-P 2yn'
_symmetry_space_group_name_H-M 'P 1 21/n 1'
_atom_sites_solution_hydrogens geom
_atom_sites_solution_primary direct
_atom_sites_solution_secondary difmap
_audit_creation_method SHELXL-97
_cell_angle_alpha 90.00
_cell_angle_beta 99.44(3)
_cell_angle_gamma 90.00
_cell_formula_units_Z 1
_cell_length_a 11.716(2)
_cell_length_b 13.693(3)
_cell_length_c 13.800(3)
_cell_measurement_reflns_used CCD
_cell_measurement_temperature 153(1)
_cell_volume 2183.9(8)
_computing_cell_refinement 'Collect software, Nonius B.V. 1998'
_computing_data_collection 'Collect software, Nonius B.V. 1998'
_computing_data_reduction
;
DENZO and Scalepack (Otwinoski and Minor, 1997)
;
_computing_molecular_graphics 'XL SHELXTL/PC, Siemens Analytical'
_computing_structure_refinement 'XL SHELXTL/PC, Siemens Analytical'
_computing_structure_solution
;

SIR97 - Altomare A., Burla M.C., Camalli M., Cascarano G.L., Giacovazzo C.,
Guagliardi A., Moliterni A.G.G., Polidori G.,Spagna R.
;
_diffrn_ambient_temperature 153(1)
_diffrn_measured_fraction_theta_full 0.990
_diffrn_measured_fraction_theta_max 0.990
_diffrn_measurement_device_type CCD
_diffrn_measurement_method \w-scans
_diffrn_radiation_monochromator graphite
_diffrn_radiation_source 'fine-focus sealed tube'
_diffrn_radiation_type MoK\a
_diffrn_radiation_wavelength 0.71073
_diffrn_reflns_av_R_equivalents 0.0333
_diffrn_reflns_av_sigmaI/netI 0.0585
_diffrn_reflns_limit_h_max 15
_diffrn_reflns_limit_h_min -15
_diffrn_reflns_limit_k_max 17
_diffrn_reflns_limit_k_min -16
_diffrn_reflns_limit_l_max 17
_diffrn_reflns_limit_l_min -17
_diffrn_reflns_number 8600
_diffrn_reflns_theta_full 27.52
_diffrn_reflns_theta_max 27.52
_diffrn_reflns_theta_min 2.98
_exptl_absorpt_coefficient_mu 2.917
_exptl_absorpt_correction_T_max 0.7066
_exptl_absorpt_correction_T_min 0.5192
_exptl_absorpt_correction_type gaussian
_exptl_absorpt_process_details
;
Absorption correction given as Gaussian
;
_exptl_crystal_colour colorless
_exptl_crystal_density_diffrn 1.601
_exptl_crystal_density_method 'not measured'
_exptl_crystal_description Block
_exptl_crystal_F_000 1044
_exptl_crystal_size_max 0.28
_exptl_crystal_size_mid 0.23
_exptl_crystal_size_min 0.16
_refine_diff_density_max 1.453
_refine_diff_density_min -0.965
_refine_diff_density_rms 0.181
_refine_ls_abs_structure_details 'Flack H D (1983), Acta Cryst. A39, 876-881'
_refine_ls_abs_structure_Flack 0.11(7)
_refine_ls_extinction_coef 0.0030(5)
_refine_ls_extinction_expression Fc^*^=kFc[1+0.001xFc^2^\l^3^/sin(2\q)]^-1/4^
_refine_ls_extinction_method SHELXL
_refine_ls_goodness_of_fit_ref 1.061
_refine_ls_hydrogen_treatment constr
_refine_ls_matrix_type full
_refine_ls_number_parameters 262
_refine_ls_number_reflns 4975
_refine_ls_number_restraints 177
_refine_ls_restrained_S_all 1.074
_refine_ls_R_factor_all 0.0604
_refine_ls_R_factor_gt 0.0377
_refine_ls_shift/su_max 0.002
_refine_ls_shift/su_mean 0.000
_refine_ls_structure_factor_coef Fsqd
_refine_ls_weighting_details 'calc w=1/[\s^2^(Fo^2^)+(0.0354P)^2^+4.5648P] where P=(Fo^2^+2Fc^2^)/3'
_refine_ls_weighting_scheme calc
_refine_ls_wR_factor_gt 0.0947
_refine_ls_wR_factor_ref 0.1031
_reflns_number_gt 3827
_reflns_number_total 4975
_reflns_threshold_expression >2sigma(I)
_cod_data_source_file b706823a.txt
_cod_data_source_block complex-1
_cod_depositor_comments
;
The following automatic conversions were performed:
'_exptl_absorpt_correction_type' value 'Gaussian' changed to 'gaussian'
according to '/home/saulius/struct/CIF-dictionaries/cif_core.dic'
dictionary named 'cif_core.dic' version 2.4.1 from 2010-06-29.

Automatic conversion script
Id: cif_fix_enum 1527 2010-12-29 10:47:43Z saulius 
;
_cod_original_cell_volume 2183.8(8)
_cod_original_sg_symbol_H-M P2(1)/n
_cod_database_code 7005920

loop_
_symmetry_equiv_pos_as_xyz
'x, y, z'
'-x+1/2, y+1/2, -z+1/2'
'-x, -y, -z'
'x-1/2, -y-1/2, z-1/2'

loop_
_atom_site_label
_atom_site_type_symbol
_atom_site_fract_x
_atom_site_fract_y
_atom_site_fract_z
_atom_site_U_iso_or_equiv
_atom_site_adp_type
_atom_site_occupancy
_atom_site_symmetry_multiplicity
_atom_site_calc_flag
_atom_site_refinement_flags
_atom_site_disorder_assembly
_atom_site_disorder_group
Eu1 Eu 0.386479(12) 0.959839(10) 0.086584(9) 0.01153(4) Uani 1 1 d U . .
O1 O 0.27793(18) 1.10144(16) 0.02019(15) 0.0217(6) Uani 1 1 d U . .
O2 O 0.43638(17) 1.09368(15) -0.04572(14) 0.0175(5) Uani 1 1 d U . .
O3 O 0.02876(19) 1.42840(17) -0.33863(15) 0.0233(6) Uani 1 1 d U . .
O4 O 0.17499(18) 1.40527(16) -0.42245(14) 0.0189(5) Uani 1 1 d U . .
O5 O 0.44027(19) 0.89779(16) 0.25165(14) 0.0203(6) Uani 1 1 d U . .
O6 O 0.33337(19) 1.02971(16) 0.24880(15) 0.0207(6) Uani 1 1 d U . .
C1 C 0.3352(3) 1.1280(2) -0.0439(2) 0.0172(7) Uani 1 1 d U . .
C2 C 0.2842(3) 1.2001(2) -0.1210(2) 0.0177(7) Uani 1 1 d U . .
C3 C 0.1798(3) 1.2457(3) -0.1136(2) 0.0301(9) Uani 1 1 d U . .
H3A H 0.1445 1.2345 -0.0590 0.036 Uiso 1 1 calc R . .
C4 C 0.1286(3) 1.3073(3) -0.1871(2) 0.0303(9) Uani 1 1 d U . .
H4A H 0.0582 1.3367 -0.1822 0.036 Uiso 1 1 calc R . .
C5 C 0.1811(3) 1.3258(2) -0.2686(2) 0.0190(8) Uani 1 1 d U . .
C6 C 0.2860(3) 1.2815(3) -0.2747(2) 0.0248(8) Uani 1 1 d U . .
H6A H 0.3220 1.2941 -0.3287 0.030 Uiso 1 1 calc R . .
C7 C 0.3383(3) 1.2188(3) -0.2018(2) 0.0270(9) Uani 1 1 d U . .
H7A H 0.4087 1.1895 -0.2068 0.032 Uiso 1 1 calc R . .
C8 C 0.1238(3) 1.3922(2) -0.3498(2) 0.0182(8) Uani 1 1 d U . .
C9 C 0.4041(3) 0.9700(2) 0.2949(2) 0.0168(7) Uani 1 1 d U . .
C10 C 0.4521(3) 0.9853(2) 0.4019(2) 0.0183(8) Uani 1 1 d U . .
C11 C 0.5418(3) 0.9262(3) 0.4469(2) 0.0271(9) Uani 1 1 d U . .
H11A H 0.5701 0.8766 0.4114 0.032 Uiso 1 1 calc R . .
C12 C 0.5889(3) 0.9409(3) 0.5441(2) 0.0280(9) Uani 1 1 d U . .
H12A H 0.6488 0.9010 0.5737 0.034 Uiso 1 1 calc R . .
O1W O 0.1867(2) 0.92111(19) 0.10522(17) 0.0295(6) Uani 1 1 d U . .
H1M H 0.1686 0.9785 0.1106 0.035 Uiso 1 1 calc R . .
C1W C 0.1004(4) 0.8735(4) 0.0376(4) 0.0684(15) Uani 1 1 d U . .
H1X H 0.0303 0.8693 0.0649 0.103 Uiso 1 1 calc R . .
H1Y H 0.1262 0.8090 0.0247 0.103 Uiso 1 1 calc R . .
H1Z H 0.0863 0.9100 -0.0226 0.103 Uiso 1 1 calc R . .
O2W O 0.3694(2) 0.77889(17) 0.08905(15) 0.0264(6) Uani 1 1 d U . .
H2W H 0.3506 0.7534 0.1379 0.032 Uiso 1 1 calc R . .
C2W C 0.3961(4) 0.7057(3) 0.0246(3) 0.0464(12) Uani 1 1 d U . .
H2X H 0.3779 0.6428 0.0487 0.070 Uiso 1 1 calc R . .
H2Y H 0.4771 0.7084 0.0205 0.070 Uiso 1 1 calc R . .
H2Z H 0.3516 0.7160 -0.0395 0.070 Uiso 1 1 calc R . .
O3W O 0.6891(2) 1.3233(2) -0.24037(17) 0.0802(11) Uani 1 1 d DU . .
H3Z H 0.7227 1.3749 -0.2246 0.096 Uiso 1 1 calc R . .
C3W C 0.5929(3) 1.3412(4) -0.3189(2) 0.0654(15) Uani 1 1 d DU . .
H3M H 0.5725 1.4091 -0.3196 0.098 Uiso 1 1 calc R . .
H3O H 0.5277 1.3025 -0.3083 0.098 Uiso 1 1 calc R . .
H3L H 0.6148 1.3238 -0.3807 0.098 Uiso 1 1 calc R . .
O4W O 0.1409(6) 0.8527(5) 0.26703(15) 0.081(2) Uani 0.50 1 d PDU . .
H4I H 0.2016 0.8701 0.2501 0.121 Uiso 0.50 1 calc PR . .
C4W C 0.1588(11) 0.8393(8) 0.37216(18) 0.098(3) Uani 0.50 1 d PDU . .
H4U H 0.2290 0.8034 0.3923 0.147 Uiso 0.50 1 calc PR . .
H4V H 0.0948 0.8037 0.3901 0.147 Uiso 0.50 1 calc PR . .
H4T H 0.1644 0.9018 0.4040 0.147 Uiso 0.50 1 calc PR . .
O4W' O 0.3404(2) 1.5294(6) -0.1882(5) 0.180(4) Uani 0.50 1 d PDU . .
H4G H 0.2922 1.4940 -0.1690 0.270 Uiso 0.50 1 calc PR . .
C4W' C 0.4545(3) 1.5048(8) -0.1364(7) 0.115(4) Uani 0.50 1 d PDU . .
H4F H 0.5042 1.5608 -0.1347 0.138 Uiso 0.50 1 calc PR . .
H4X H 0.4859 1.4522 -0.1698 0.138 Uiso 0.50 1 calc PR . .
H4Y H 0.4492 1.4852 -0.0706 0.138 Uiso 0.50 1 calc PR . .

loop_
_atom_site_aniso_label
_atom_site_aniso_U_11
_atom_site_aniso_U_22
_atom_site_aniso_U_33
_atom_site_aniso_U_23
_atom_site_aniso_U_13
_atom_site_aniso_U_12
Eu1 0.01344(7) 0.01325(7) 0.00718(6) 0.00005(6) -0.00044(5) -0.00085(6)
O1 0.0233(10) 0.0251(12) 0.0184(10) 0.0094(9) 0.0083(9) 0.0079(10)
O2 0.0175(10) 0.0184(11) 0.0160(10) 0.0016(8) 0.0007(8) 0.0029(9)
O3 0.0215(11) 0.0307(12) 0.0175(10) 0.0095(10) 0.0023(9) 0.0115(10)
O4 0.0212(10) 0.0257(12) 0.0095(9) 0.0046(9) 0.0016(8) 0.0062(9)
O5 0.0299(11) 0.0197(11) 0.0106(9) -0.0005(8) 0.0016(9) 0.0040(10)
O6 0.0208(10) 0.0251(11) 0.0145(10) 0.0031(9) -0.0023(9) 0.0056(10)
C1 0.0185(14) 0.0177(14) 0.0141(13) 0.0017(12) -0.0014(12) 0.0035(13)
C2 0.0167(14) 0.0207(15) 0.0146(13) 0.0039(12) -0.0004(11) 0.0060(13)
C3 0.0278(16) 0.043(2) 0.0221(15) 0.0139(15) 0.0115(13) 0.0126(16)
C4 0.0264(16) 0.041(2) 0.0250(16) 0.0117(15) 0.0095(13) 0.0164(16)
C5 0.0209(15) 0.0231(15) 0.0122(13) 0.0045(12) 0.0002(12) 0.0071(13)
C6 0.0257(16) 0.0354(18) 0.0147(13) 0.0106(13) 0.0073(12) 0.0108(15)
C7 0.0228(16) 0.0390(19) 0.0203(15) 0.0114(14) 0.0063(13) 0.0122(15)
C8 0.0214(15) 0.0194(15) 0.0128(13) -0.0006(12) 0.0002(12) 0.0035(13)
C9 0.0182(14) 0.0209(15) 0.0121(12) 0.0037(12) 0.0050(11) -0.0017(13)
C10 0.0195(14) 0.0239(16) 0.0116(13) -0.0007(12) 0.0027(12) 0.0011(13)
C11 0.0350(18) 0.0334(17) 0.0127(14) -0.0067(13) 0.0035(13) 0.0125(15)
C12 0.0285(17) 0.0340(19) 0.0188(15) -0.0007(14) -0.0039(14) 0.0140(15)
O1W 0.0260(12) 0.0299(12) 0.0326(12) -0.0060(11) 0.0045(10) -0.0078(11)
C1W 0.041(2) 0.101(3) 0.064(3) -0.034(3) 0.009(2) -0.026(2)
O2W 0.0412(13) 0.0188(11) 0.0195(10) 0.0008(9) 0.0057(10) -0.0050(10)
C2W 0.073(3) 0.0246(18) 0.042(2) -0.0018(17) 0.011(2) -0.002(2)
O3W 0.100(2) 0.081(2) 0.0477(16) 0.0334(15) -0.0247(16) -0.0631(17)
C3W 0.065(3) 0.079(3) 0.048(2) 0.019(2) -0.001(2) -0.027(2)
O4W 0.077(3) 0.116(4) 0.051(3) 0.027(3) 0.017(3) -0.058(3)
C4W 0.090(5) 0.108(6) 0.102(5) 0.045(5) 0.032(4) -0.012(5)
O4W' 0.181(6) 0.163(6) 0.192(7) -0.025(5) 0.015(5) -0.009(5)
C4W' 0.123(6) 0.096(6) 0.123(6) 0.004(5) 0.014(5) 0.018(5)

loop_
_atom_type_symbol
_atom_type_description
_atom_type_scat_dispersion_real
_atom_type_scat_dispersion_imag
_atom_type_scat_source
C C 0.0033 0.0016 'International Tables Vol C Tables 4.2.6.8 and 6.1.1.4'
H H 0.0000 0.0000 'International Tables Vol C Tables 4.2.6.8 and 6.1.1.4'
O O 0.0106 0.0060 'International Tables Vol C Tables 4.2.6.8 and 6.1.1.4'
Eu Eu -0.1578 3.6682 'International Tables Vol C Tables 4.2.6.8 and 6.1.1.4'

loop_
_geom_angle_atom_site_label_1
_geom_angle_atom_site_label_2
_geom_angle_atom_site_label_3
_geom_angle
_geom_angle_site_symmetry_1
_geom_angle_site_symmetry_3
_geom_angle_publ_flag
O2 Eu1 O3 73.79(8) 3_675 4_686 ?
O2 Eu1 O4 79.37(7) 3_675 2_544 ?
O3 Eu1 O4 134.25(8) 4_686 2_544 ?
O2 Eu1 O1 126.07(7) 3_675 . ?
O3 Eu1 O1 86.32(8) 4_686 . ?
O4 Eu1 O1 80.38(7) 2_544 . ?
O2 Eu1 O5 90.72(8) 3_675 . ?
O3 Eu1 O5 76.14(8) 4_686 . ?
O4 Eu1 O5 141.06(7) 2_544 . ?
O1 Eu1 O5 132.81(7) . . ?
O2 Eu1 O1W 148.31(8) 3_675 . ?
O3 Eu1 O1W 135.10(8) 4_686 . ?
O4 Eu1 O1W 83.51(8) 2_544 . ?
O1 Eu1 O1W 76.19(8) . . ?
O5 Eu1 O1W 86.04(8) . . ?
O2 Eu1 O2W 76.67(8) 3_675 . ?
O3 Eu1 O2W 133.61(8) 4_686 . ?
O4 Eu1 O2W 71.81(7) 2_544 . ?
O1 Eu1 O2W 140.04(7) . . ?
O5 Eu1 O2W 69.26(7) . . ?
O1W Eu1 O2W 72.71(8) . . ?
O2 Eu1 O6 131.67(7) 3_675 . ?
O3 Eu1 O6 68.81(8) 4_686 . ?
O4 Eu1 O6 148.86(7) 2_544 . ?
O1 Eu1 O6 81.13(7) . . ?
O5 Eu1 O6 51.71(7) . . ?
O1W Eu1 O6 67.82(8) . . ?
O2W Eu1 O6 108.87(7) . . ?
O2 Eu1 O2 75.75(8) 3_675 . ?
O3 Eu1 O2 69.13(7) 4_686 . ?
O4 Eu1 O2 68.74(7) 2_544 . ?
O1 Eu1 O2 50.33(7) . . ?
O5 Eu1 O2 144.99(7) . . ?
O1W Eu1 O2 122.01(7) . . ?
O2W Eu1 O2 135.07(7) . . ?
O6 Eu1 O2 115.99(7) . . ?
O2 Eu1 C9 109.61(8) 3_675 . ?
O3 Eu1 C9 66.43(8) 4_686 . ?
O4 Eu1 C9 159.18(8) 2_544 . ?
O1 Eu1 C9 106.85(8) . . ?
O5 Eu1 C9 26.11(8) . . ?
O1W Eu1 C9 79.49(9) . . ?
O2W Eu1 C9 91.57(8) . . ?
O6 Eu1 C9 26.20(8) . . ?
O2 Eu1 C9 131.03(8) . . ?
O2 Eu1 C1 101.41(8) 3_675 . ?
O3 Eu1 C1 79.55(8) 4_686 . ?
O4 Eu1 C1 70.23(8) 2_544 . ?
O1 Eu1 C1 24.77(8) . . ?
O5 Eu1 C1 148.54(8) . . ?
O1W Eu1 C1 97.55(9) . . ?
O2W Eu1 C1 141.64(8) . . ?
O6 Eu1 C1 100.73(8) . . ?
O2 Eu1 C1 25.88(8) . . ?
C9 Eu1 C1 123.78(9) . . ?
O2 Eu1 Eu1 41.05(5) 3_675 3_675 ?
O3 Eu1 Eu1 66.09(6) 4_686 3_675 ?
O4 Eu1 Eu1 69.27(5) 2_544 3_675 ?
O1 Eu1 Eu1 85.02(5) . 3_675 ?
O5 Eu1 Eu1 124.22(6) . 3_675 ?
O1W Eu1 Eu1 149.20(6) . 3_675 ?
O2W Eu1 Eu1 110.14(6) . 3_675 ?
O6 Eu1 Eu1 133.43(5) . 3_675 ?
O2 Eu1 Eu1 34.69(4) . 3_675 ?
C9 Eu1 Eu1 129.93(6) . 3_675 ?
C1 Eu1 Eu1 60.43(6) . 3_675 ?
C1 O1 Eu1 101.04(19) . . ?
C1 O2 Eu1 167.15(19) . 3_675 ?
C1 O2 Eu1 86.09(17) . . ?
Eu1 O2 Eu1 104.25(7) 3_675 . ?
C8 O3 Eu1 141.1(2) . 4_585 ?
C8 O4 Eu1 133.67(19) . 2_554 ?
C9 O5 Eu1 96.55(17) . . ?
C9 O6 Eu1 88.00(18) . . ?
O1 C1 O2 121.0(3) . . ?
O1 C1 C2 119.7(3) . . ?
O2 C1 C2 119.3(3) . . ?
O1 C1 Eu1 54.18(15) . . ?
O2 C1 Eu1 68.02(16) . . ?
C2 C1 Eu1 166.3(2) . . ?
C3 C2 C7 119.8(3) . . ?
C3 C2 C1 119.7(3) . . ?
C7 C2 C1 120.5(3) . . ?
C4 C3 C2 120.1(3) . . ?
C4 C3 H3A 119.9 . . ?
C2 C3 H3A 119.9 . . ?
C3 C4 C5 120.6(3) . . ?
C3 C4 H4A 119.7 . . ?
C5 C4 H4A 119.7 . . ?
C6 C5 C4 118.9(3) . . ?
C6 C5 C8 120.6(3) . . ?
C4 C5 C8 120.5(3) . . ?
C5 C6 C7 121.2(3) . . ?
C5 C6 H6A 119.4 . . ?
C7 C6 H6A 119.4 . . ?
C6 C7 C2 119.3(3) . . ?
C6 C7 H7A 120.4 . . ?
C2 C7 H7A 120.4 . . ?
O3 C8 O4 126.2(3) . . ?
O3 C8 C5 116.3(3) . . ?
O4 C8 C5 117.5(3) . . ?
O6 C9 O5 120.9(3) . . ?
O6 C9 C10 120.9(3) . . ?
O5 C9 C10 118.2(3) . . ?
O6 C9 Eu1 65.80(16) . . ?
O5 C9 Eu1 57.34(14) . . ?
C10 C9 Eu1 161.6(2) . . ?
C12 C10 C11 119.1(3) 3_676 . ?
C12 C10 C9 121.5(3) 3_676 . ?
C11 C10 C9 119.3(3) . . ?
C12 C11 C10 120.1(3) . . ?
C12 C11 H11A 119.9 . . ?
C10 C11 H11A 119.9 . . ?
C11 C12 C10 120.7(3) . 3_676 ?
C11 C12 H12A 119.6 . . ?
C10 C12 H12A 119.6 3_676 . ?
C1W O1W Eu1 128.3(3) . . ?
C1W O1W H1M 109.5 . . ?
Eu1 O1W H1M 93.8 . . ?
O1W C1W H1X 109.5 . . ?
O1W C1W H1Y 109.5 . . ?
H1X C1W H1Y 109.5 . . ?
O1W C1W H1Z 109.5 . . ?
H1X C1W H1Z 109.5 . . ?
H1Y C1W H1Z 109.5 . . ?
C2W O2W Eu1 132.3(2) . . ?
C2W O2W H2W 109.5 . . ?
Eu1 O2W H2W 117.9 . . ?
O2W C2W H2X 109.5 . . ?
O2W C2W H2Y 109.5 . . ?
H2X C2W H2Y 109.5 . . ?
O2W C2W H2Z 109.5 . . ?
H2X C2W H2Z 109.5 . . ?
H2Y C2W H2Z 109.5 . . ?
C3W O3W H3Z 109.5 . . ?
O3W C3W H3M 109.5 . . ?
O3W C3W H3O 109.5 . . ?
H3M C3W H3O 109.5 . . ?
O3W C3W H3L 109.5 . . ?
H3M C3W H3L 109.5 . . ?
H3O C3W H3L 109.5 . . ?
C4W O4W H4I 109.5 . . ?
O4W C4W H4U 109.5 . . ?
O4W C4W H4V 109.5 . . ?
H4U C4W H4V 109.5 . . ?
O4W C4W H4T 109.5 . . ?
H4U C4W H4T 109.5 . . ?
H4V C4W H4T 109.5 . . ?
C4W' O4W' H4G 109.5 . . ?
O4W' C4W' H4F 109.5 . . ?
O4W' C4W' H4X 109.5 . . ?
H4F C4W' H4X 109.5 . . ?
O4W' C4W' H4Y 109.5 . . ?
H4F C4W' H4Y 109.5 . . ?
H4X C4W' H4Y 109.5 . . ?

loop_
_geom_bond_atom_site_label_1
_geom_bond_atom_site_label_2
_geom_bond_distance
_geom_bond_site_symmetry_2
_geom_bond_publ_flag
Eu1 O2 2.355(2) 3_675 ?
Eu1 O3 2.371(2) 4_686 ?
Eu1 O4 2.382(2) 2_544 ?
Eu1 O1 2.415(2) . ?
Eu1 O5 2.416(2) . ?
Eu1 O1W 2.454(2) . ?
Eu1 O2W 2.486(2) . ?
Eu1 O6 2.602(2) . ?
Eu1 O2 2.717(2) . ?
Eu1 C9 2.851(3) . ?
Eu1 C1 2.923(3) . ?
Eu1 Eu1 4.0101(10) 3_675 ?
O1 C1 1.248(4) . ?
O2 C1 1.279(4) . ?
O2 Eu1 2.355(2) 3_675 ?
O3 C8 1.251(4) . ?
O3 Eu1 2.371(2) 4_585 ?
O4 C8 1.263(4) . ?
O4 Eu1 2.382(2) 2_554 ?
O5 C9 1.263(4) . ?
O6 C9 1.260(4) . ?
C1 C2 1.503(4) . ?
C2 C3 1.391(5) . ?
C2 C7 1.395(5) . ?
C3 C4 1.378(5) . ?
C3 H3A 0.9300 . ?
C4 C5 1.392(5) . ?
C4 H4A 0.9300 . ?
C5 C6 1.385(5) . ?
C5 C8 1.512(4) . ?
C6 C7 1.387(4) . ?
C6 H6A 0.9300 . ?
C7 H7A 0.9300 . ?
C9 C10 1.506(4) . ?
C10 C12 1.387(5) 3_676 ?
C10 C11 1.390(5) . ?
C11 C12 1.379(4) . ?
C11 H11A 0.9300 . ?
C12 C10 1.387(5) 3_676 ?
C12 H12A 0.9300 . ?
O1W C1W 1.417(5) . ?
O1W H1M 0.8200 . ?
C1W H1X 0.9600 . ?
C1W H1Y 0.9600 . ?
C1W H1Z 0.9600 . ?
O2W C2W 1.410(5) . ?
O2W H2W 0.8200 . ?
C2W H2X 0.9600 . ?
C2W H2Y 0.9600 . ?
C2W H2Z 0.9600 . ?
O3W C3W 1.450(2) . ?
O3W H3Z 0.8200 . ?
C3W H3M 0.9600 . ?
C3W H3O 0.9600 . ?
C3W H3L 0.9600 . ?
O4W C4W 1.443(2) . ?
O4W H4I 0.8200 . ?
C4W H4U 0.9600 . ?
C4W H4V 0.9600 . ?
C4W H4T 0.9600 . ?
O4W' C4W' 1.448(3) . ?
O4W' H4G 0.8200 . ?
C4W' H4F 0.9600 . ?
C4W' H4X 0.9600 . ?
C4W' H4Y 0.9600 . ?
